data_4125215
loop_
_publ_author_name
'Liu, Zhichang'
'Samanta, Avik'
'Lei, Juying'
'Sun, Junling'
'Wang, Yuping'
'Stoddart, J. Fraser'

_publ_section_title
;
 Cation-Dependent Gold Recovery with \a-Cyclodextrin Facilitated by
 Second-Sphere Coordination.
;
_journal_issue 36
_journal_name_full 'Journal of the American Chemical Society'
_journal_page_first 11643
_journal_page_last 11653
_journal_paper_doi 10.1021/jacs.6b04986
_journal_volume 138
_journal_year 2016
_chemical_absolute_configuration ad
_chemical_formula_moiety '2(Au0.5 Cl2), C192 H328 O168 Rb2, 2(C48 H80 O40), 8(H2 O)'
_chemical_formula_sum 'C288 H504 Au Cl4 O256 Rb2'
_chemical_formula_weight 8572.59
_chemical_name_systematic
;
 ?
;
_space_group_crystal_system tetragonal
_space_group_IT_number 90
_space_group_name_Hall 'P 4ab 2ab'
_space_group_name_H-M_alt 'P 4 21 2'
_symmetry_space_group_name_Hall 'P 4ab 2ab'
_symmetry_space_group_name_H-M 'P 4 21 2'
_atom_sites_solution_hydrogens mixed
_audit_creation_date 2014-04-22
_audit_creation_method
;
Olex2 1.2
(compiled 2014.03.20 svn.r2914 for OlexSys, GUI svn.r4816)
;
_cell_angle_alpha 90
_cell_angle_beta 90
_cell_angle_gamma 90
_cell_formula_units_Z 1
_cell_length_a 23.7355(11)
_cell_length_b 23.7355(11)
_cell_length_c 22.8031(11)
_cell_measurement_reflns_used 9430
_cell_measurement_temperature 100(2)
_cell_measurement_theta_max 64.881
_cell_measurement_theta_min 3.269
_cell_volume 12846.7(10)
_computing_cell_refinement 'SAINT V7.23A (Bruker, 2005)'
_computing_data_collection 'APEX2 V2.1-4 (Bruker, 2007)'
_computing_data_reduction 'Bruker SAINT'
_computing_molecular_graphics 'Olex2 (Dolomanov et al., 2009)'
_computing_publication_material 'Olex2 (Dolomanov et al., 2009)'
_computing_structure_refinement 'ShelXL (Sheldrick, 2008)'
_diffrn_ambient_temperature 99.96
_diffrn_detector_area_resol_mean 8
_diffrn_measured_fraction_theta_full 0.941
_diffrn_measured_fraction_theta_max 0.999
_diffrn_measurement_device_type 'Bruker Kappa APEX CCD area detector'
_diffrn_measurement_method '\w and \f scans'
_diffrn_radiation_monochromator 'Quazar optics'
_diffrn_radiation_type CuK\a
_diffrn_radiation_wavelength 1.54178
_diffrn_reflns_av_R_equivalents 0.0484
_diffrn_reflns_av_unetI/netI 0.0288
_diffrn_reflns_Laue_measured_fraction_full 0.941
_diffrn_reflns_Laue_measured_fraction_max 0.999
_diffrn_reflns_limit_h_max 27
_diffrn_reflns_limit_h_min -24
_diffrn_reflns_limit_k_max 27
_diffrn_reflns_limit_k_min -27
_diffrn_reflns_limit_l_max 26
_diffrn_reflns_limit_l_min -26
_diffrn_reflns_number 77445
_diffrn_reflns_point_group_measured_fraction_full 0.938
_diffrn_reflns_point_group_measured_fraction_max 0.996
_diffrn_reflns_theta_full 67.679
_diffrn_reflns_theta_max 65.085
_diffrn_reflns_theta_min 2.633
_diffrn_source microsource
_exptl_absorpt_coefficient_mu 1.755
_exptl_absorpt_correction_T_max 0.7526
_exptl_absorpt_correction_T_min 0.6498
_exptl_absorpt_correction_type multi-scan
_exptl_absorpt_process_details
;
SADABS-2012/1 (Bruker,2012) was used for absorption correction.
wR2(int) was 0.0707 before and 0.0562 after correction.
The Ratio of minimum to maximum transmission is 0.8634.
The \l/2 correction factor is 0.0015.
;
_exptl_crystal_colour yellow
_exptl_crystal_colour_primary yellow
_exptl_crystal_density_diffrn 1.108
_exptl_crystal_description block
_exptl_crystal_F_000 4501
_exptl_crystal_size_max 0.236
_exptl_crystal_size_mid 0.188
_exptl_crystal_size_min 0.132
_refine_diff_density_max 1.613
_refine_diff_density_min -0.349
_refine_diff_density_rms 0.101
_refine_ls_abs_structure_details
;
 Flack x determined using 4134 quotients [(I+)-(I-)]/[(I+)+(I-)]
 (Parsons and Flack (2004), Acta Cryst. A60, s61).
;
_refine_ls_abs_structure_Flack 0.044(6)
_refine_ls_extinction_method none
_refine_ls_goodness_of_fit_ref 1.047
_refine_ls_hydrogen_treatment mixed
_refine_ls_matrix_type full
_refine_ls_number_parameters 669
_refine_ls_number_reflns 10941
_refine_ls_number_restraints 6
_refine_ls_restrained_S_all 1.047
_refine_ls_R_factor_all 0.0755
_refine_ls_R_factor_gt 0.0716
_refine_ls_shift/su_max 0.001
_refine_ls_shift/su_mean 0.000
_refine_ls_structure_factor_coef Fsqd
_refine_ls_weighting_details 'w=1/[\s^2^(Fo^2^)+(0.1676P)^2^+6.6516P] where P=(Fo^2^+2Fc^2^)/3'
_refine_ls_weighting_scheme calc
_refine_ls_wR_factor_gt 0.2132
_refine_ls_wR_factor_ref 0.2184
_reflns_Friedel_coverage 0.786
_reflns_Friedel_fraction_full 0.934
_reflns_Friedel_fraction_max 0.994
_reflns_number_gt 9950
_reflns_number_total 10941
_reflns_threshold_expression 'I > 2\s(I)'
_cod_data_source_file ja6b04986_si_015.cif
_cod_data_source_block n3453
_cod_depositor_comments 'Adding full bibliography for 4125213--4125224.cif.'
_cod_original_cell_volume 12846.7(13)
_cod_database_code 4125215
_shelxl_version_number 2013-4
_shelx_space_group_comment
;
The symmetry employed for this shelxl refinement is uniquely defined
by the following loop, which should always be used as a source of
symmetry information in preference to the above space-group names.
They are only intended as comments.
;
_shelx_estimated_absorpt_t_max 0.801
_shelx_estimated_absorpt_t_min 0.682
_olex2_refinement_description
;
1. Fixed Uiso
 At 1.2 times of:
  All C(H) groups, All C(H,H) groups
 At 1.5 times of:
  All O(H) groups, All O(H,H) groups
2. Restrained distances
 O4-H4
 0.87 with sigma of 0.01
 O30-H30
 0.87 with sigma of 0.01
 C6-H4
 1.893624 with sigma of 0.02
 Rb1-H4
 4.144228 with sigma of 0.02
 C36-H30
 1.906877 with sigma of 0.02
 Rb1-H30
 3.595792 with sigma of 0.02
3. Uiso/Uaniso restraints and constraints
Uanis(Cl1) = Uanis(Cl1A)
4. Others
 Sof(Cl1A)=0.5*(1-FVAR(2))
 Sof(Cl1)=0.5*FVAR(2)
 Sof(Rb1A)=0.25*(1-FVAR(3))
 Sof(Rb1)=0.25*FVAR(3)
 Fixed Sof: Au1(0.125)
5.a Free rotating group:
 O32(H32A,H32B)
5.b Ternary CH refined with riding coordinates:
 C1(H1), C2(H2A), C3(H3A), C4(H4A), C5(H5), C7(H7A), C8(H8A), C9(H9A),
 C10(H10), C11(H11), C13(H13A), C14(H14A), C15(H15), C16(H16), C17(H17A),
 C19(H19A), C20(H20), C21(H21), C22(H22A), C23(H23A), C25(H25A), C26(H26),
 C27(H27A), C28(H28A), C29(H29), C31(H31A), C32(H32), C33(H33), C34(H34),
 C35(H35)
5.c Secondary CH2 refined with riding coordinates:
 C6(H6A,H6B), C12(H12A,H12B), C18(H18A,H18B), C24(H24A,H24B), C30(H30A,H30B),
 C36(H36A,H36B)
5.d Tetrahedral OH refined with riding coordinates:
 O31(H31)
5.e Idealised tetrahedral OH refined as rotating group:
 O2(H2), O3(H3), O7(H7), O8(H8), O9(H9), O12(H12), O13(H13), O14(H14),
 O17(H17), O18(H18), O19(H19), O22(H22), O23(H23), O25(H25), O27(H27), O28(H28)
;
_smtbx_masks_special_details
;
The solvent masking procedure as implemented in Olex2 was used to remove the
electronic contribution of solvent molecules from the refinement.  As the exact
solvent content is not known, only the atoms used in the refinement model are
reported in the formula here.

Total solvent accessible volume / cell = 4245.2 Ang^3^ [33.0%]
Total electron count / cell = 1116.7
;

loop_
_space_group_symop_operation_xyz
'x, y, z'
'-x, -y, z'
'-y+1/2, x+1/2, z'
'y+1/2, -x+1/2, z'
'-x+1/2, y+1/2, -z'
'x+1/2, -y+1/2, -z'
'y, x, -z'
'-y, -x, -z'

loop_
_atom_site_label
_atom_site_type_symbol
_atom_site_fract_x
_atom_site_fract_y
_atom_site_fract_z
_atom_site_U_iso_or_equiv
_atom_site_adp_type
_atom_site_occupancy
_atom_site_site_symmetry_order
_atom_site_calc_flag
_atom_site_refinement_flags_posn
_atom_site_refinement_flags_adp
_atom_site_refinement_flags_occupancy
_atom_site_disorder_assembly
_atom_site_disorder_group
Au1 Au 0.5000 0.0000 0.87618(8) 0.0647(4) Uani 0.5 4 d S T P . .
Cl1A Cl 0.5687(6) 0.0641(5) 0.8827(9) 0.157(5) Uani 0.281(6) 1 d . . . A 2
Cl1 Cl 0.5135(8) 0.0963(6) 0.8865(12) 0.157(5) Uani 0.219(6) 1 d . . . A 3
Rb1 Rb 0.33756(9) 0.33756(9) 1.0000 0.0649(16) Uani 0.280(4) 2 d DS T P B 1
Rb1A Rb 0.16808(19) 0.11405(19) 0.95452(17) 0.0285(14) Uani 0.110(2) 1 d . . . B 2
O1 O 0.33151(16) 0.18006(16) 0.76722(14) 0.0314(8) Uani 1 1 d . . . . .
O2 O 0.32582(17) 0.2631(2) 0.68121(16) 0.0392(10) Uani 1 1 d . . . . .
H2 H 0.2960 0.2821 0.6834 0.059 Uiso 1 1 calc GR . . . .
O3 O 0.44054(19) 0.2958(2) 0.67842(16) 0.0433(11) Uani 1 1 d . . . . .
H3 H 0.4759 0.2953 0.6790 0.065 Uiso 1 1 calc GR . . . .
O4 O 0.4474(2) 0.2874(2) 0.9096(2) 0.0550(13) Uani 1 1 d D . . . .
H4 H 0.4825(10) 0.299(2) 0.911(3) 0.082 Uiso 1 1 d DR . . . .
O5 O 0.36670(17) 0.24376(17) 0.83431(14) 0.0318(8) Uani 1 1 d . . . . .
O6 O 0.50858(17) 0.24917(16) 0.76814(14) 0.0311(8) Uani 1 1 d . . . . .
O7 O 0.5618(2) 0.31233(17) 0.68446(16) 0.0380(9) Uani 1 1 d . . . . .
H7 H 0.5365 0.3351 0.6946 0.057 Uiso 1 1 calc GR . . . .
O8 O 0.66254(19) 0.24765(17) 0.67631(15) 0.0359(9) Uani 1 1 d . . . . .
H8 H 0.6783 0.2169 0.6685 0.054 Uiso 1 1 calc GR . . . .
O9 O 0.67056(17) 0.23957(19) 0.90799(16) 0.0368(9) Uani 1 1 d . . . . .
H9 H 0.6525 0.2680 0.9193 0.055 Uiso 1 1 calc GR . . . .
O10 O 0.57974(16) 0.26596(16) 0.83674(15) 0.0308(8) Uani 1 1 d . . . . .
C1 C 0.3340(2) 0.2372(2) 0.7843(2) 0.0303(11) Uani 1 1 d . . . . .
H1 H 0.2949 0.2509 0.7927 0.036 Uiso 1 1 calc R . . . .
C2 C 0.3586(2) 0.2715(3) 0.7332(2) 0.0325(12) Uani 1 1 d . . . . .
H2A H 0.3557 0.3122 0.7440 0.039 Uiso 1 1 calc R . . . .
C3 C 0.4192(2) 0.2591(3) 0.7229(2) 0.0330(12) Uani 1 1 d . . . . .
H3A H 0.4226 0.2194 0.7086 0.040 Uiso 1 1 calc R . . . .
C4 C 0.4529(2) 0.2648(2) 0.7795(2) 0.0288(11) Uani 1 1 d . . . . .
H4A H 0.4519 0.3049 0.7928 0.035 Uiso 1 1 calc R . . . .
C5 C 0.4249(2) 0.2274(3) 0.8263(2) 0.0341(12) Uani 1 1 d . . . . .
H5 H 0.4261 0.1873 0.8127 0.041 Uiso 1 1 calc R . . . .
C6 C 0.4525(3) 0.2312(3) 0.8866(2) 0.0398(13) Uani 1 1 d D . . . .
H6A H 0.4342 0.2043 0.9137 0.048 Uiso 1 1 calc R . . . .
H6B H 0.4928 0.2210 0.8835 0.048 Uiso 1 1 calc R . . . .
C7 C 0.5518(2) 0.2871(2) 0.7862(2) 0.0288(11) Uani 1 1 d . . . . .
H7A H 0.5344 0.3243 0.7959 0.035 Uiso 1 1 calc R . . . .
C8 C 0.5921(2) 0.2946(2) 0.7346(2) 0.0304(12) Uani 1 1 d . . . . .
H8A H 0.6206 0.3240 0.7448 0.037 Uiso 1 1 calc R . . . .
C9 C 0.6222(2) 0.2393(2) 0.7227(2) 0.0285(11) Uani 1 1 d . . . . .
H9A H 0.5943 0.2098 0.7110 0.034 Uiso 1 1 calc R . . . .
C10 C 0.6520(2) 0.2217(2) 0.7783(2) 0.0274(11) Uani 1 1 d . . . . .
H10 H 0.6803 0.2510 0.7896 0.033 Uiso 1 1 calc R . . . .
C11 C 0.6084(2) 0.2140(2) 0.8283(2) 0.0274(11) Uani 1 1 d . . . . .
H11 H 0.5804 0.1846 0.8163 0.033 Uiso 1 1 calc R . . . .
C12 C 0.6325(3) 0.1984(3) 0.8871(2) 0.0350(12) Uani 1 1 d . . . . .
H12A H 0.6014 0.1939 0.9156 0.042 Uiso 1 1 calc R . . . .
H12B H 0.6523 0.1618 0.8838 0.042 Uiso 1 1 calc R . . . .
O11 O 0.23511(19) 0.42442(18) 0.56081(15) 0.0390(10) Uani 1 1 d . . . . .
O12 O 0.3032(3) 0.45318(19) 0.65264(17) 0.0510(13) Uani 1 1 d . . . . .
H12 H 0.3261 0.4265 0.6487 0.076 Uiso 1 1 calc GR . . . .
O13 O 0.2836(3) 0.57076(18) 0.65638(16) 0.0491(12) Uani 1 1 d . . . . .
H13 H 0.2685 0.6027 0.6544 0.074 Uiso 1 1 calc GR . . . .
O14 O 0.2927(3) 0.5914(3) 0.4339(2) 0.0689(17) Uani 1 1 d . . . . .
H14 H 0.3149 0.5848 0.4618 0.103 Uiso 1 1 calc GR . . . .
O15 O 0.2816(2) 0.48586(18) 0.49736(15) 0.0433(10) Uani 1 1 d . . . . .
O16 O 0.21943(18) 0.61347(17) 0.56004(16) 0.0360(9) Uani 1 1 d . . . . .
O17 O 0.24902(18) 0.68151(17) 0.65220(16) 0.0343(9) Uani 1 1 d . . . . .
H17 H 0.2727 0.7040 0.6666 0.051 Uiso 1 1 calc GR . . . .
O18 O 0.15103(17) 0.75079(17) 0.65558(14) 0.0328(9) Uani 1 1 d . . . . .
H18 H 0.1385 0.7331 0.6847 0.049 Uiso 1 1 calc GR . . . .
O19 O 0.1407(2) 0.7695(2) 0.43516(19) 0.0552(13) Uani 1 1 d . . . . .
H19 H 0.1490 0.7749 0.3998 0.083 Uiso 1 1 calc GR . . . .
O20 O 0.20939(16) 0.68956(17) 0.49711(13) 0.0325(9) Uani 1 1 d . . . . .
C13 C 0.2858(3) 0.4510(3) 0.5486(2) 0.0412(15) Uani 1 1 d . . . . .
H13A H 0.3153 0.4216 0.5416 0.049 Uiso 1 1 calc R . . . .
C14 C 0.3033(3) 0.4866(2) 0.6013(2) 0.0417(15) Uani 1 1 d . . . . .
H14A H 0.3423 0.5014 0.5946 0.050 Uiso 1 1 calc R . . . .
C15 C 0.2632(3) 0.5361(3) 0.6097(2) 0.0449(16) Uani 1 1 d . . . . .
H15 H 0.2251 0.5213 0.6205 0.054 Uiso 1 1 calc R . . . .
C16 C 0.2585(3) 0.5700(3) 0.5526(2) 0.0404(14) Uani 1 1 d . . . . .
H16 H 0.2961 0.5869 0.5436 0.049 Uiso 1 1 calc R . . . .
C17 C 0.2420(3) 0.5309(3) 0.5020(2) 0.0468(16) Uani 1 1 d . . . . .
H17A H 0.2039 0.5149 0.5101 0.056 Uiso 1 1 calc R . . . .
C18 C 0.2405(3) 0.5620(3) 0.4437(2) 0.0449(15) Uani 1 1 d . . . . .
H18A H 0.2341 0.5347 0.4115 0.054 Uiso 1 1 calc R . . . .
H18B H 0.2089 0.5892 0.4437 0.054 Uiso 1 1 calc R . . . .
C19 C 0.2362(2) 0.6680(2) 0.5464(2) 0.0287(11) Uani 1 1 d . . . . .
H19A H 0.2777 0.6678 0.5390 0.034 Uiso 1 1 calc R . . . .
C20 C 0.2243(2) 0.7059(2) 0.60156(19) 0.0282(11) Uani 1 1 d . . . . .
H20 H 0.2412 0.7441 0.5950 0.034 Uiso 1 1 calc R . . . .
C21 C 0.1620(2) 0.7118(2) 0.6084(2) 0.0296(11) Uani 1 1 d . . . . .
H21 H 0.1456 0.6742 0.6186 0.036 Uiso 1 1 calc R . . . .
C22 C 0.1350(2) 0.7330(2) 0.5519(2) 0.0299(12) Uani 1 1 d . . . . .
H22A H 0.1495 0.7715 0.5425 0.036 Uiso 1 1 calc R . . . .
C23 C 0.1487(2) 0.6930(2) 0.5024(2) 0.0293(11) Uani 1 1 d . . . . .
H23A H 0.1334 0.6548 0.5120 0.035 Uiso 1 1 calc R . . . .
C24 C 0.1252(3) 0.7121(3) 0.4434(2) 0.0348(13) Uani 1 1 d . . . . .
H24A H 0.1408 0.6886 0.4114 0.042 Uiso 1 1 calc R . . . .
H24B H 0.0836 0.7083 0.4430 0.042 Uiso 1 1 calc R . . . .
O21 O -0.03298(16) 0.25461(18) 0.85631(14) 0.0325(8) Uani 1 1 d . . . . .
O22 O 0.02767(19) 0.20338(19) 0.76844(15) 0.0378(9) Uani 1 1 d . . . . .
H22 H -0.0072 0.2091 0.7706 0.057 Uiso 1 1 calc GR . . . .
O23 O 0.14829(19) 0.21901(18) 0.77254(16) 0.0373(9) Uani 1 1 d . . . . .
H23 H 0.1632 0.2511 0.7712 0.056 Uiso 1 1 calc GR . . . .
O24 O 0.10626(17) 0.24270(18) 0.92514(14) 0.0325(9) Uani 1 1 d . . . . .
O25 O 0.01639(18) 0.2067(2) 0.99564(15) 0.0425(10) Uani 1 1 d . . . . .
H25 H 0.0485 0.1921 0.9994 0.064 Uiso 1 1 calc GR . . . .
O26 O 0.14817(17) 0.30358(16) 0.85772(15) 0.0315(8) Uani 1 1 d . . . . .
O27 O 0.22223(18) 0.31317(17) 0.76662(14) 0.0331(9) Uani 1 1 d . . . . .
H27 H 0.1893 0.3073 0.7547 0.050 Uiso 1 1 calc GR . . . .
O28 O 0.30212(19) 0.40526(18) 0.77139(15) 0.0374(9) Uani 1 1 d . . . . .
H28 H 0.2895 0.4382 0.7688 0.056 Uiso 1 1 calc GR . . . .
O29 O 0.2574(2) 0.39298(18) 0.92388(16) 0.0413(10) Uani 1 1 d . . . . .
O30 O 0.2190(2) 0.3048(2) 0.9922(2) 0.0586(13) Uani 1 1 d D . . . .
H30 H 0.1995(12) 0.2751(16) 1.002(4) 0.088 Uiso 1 1 d DR . . . .
O31 O 0.0746(4) 0.0733(5) 0.8932(3) 0.113(3) Uani 1 1 d . . . . .
H31 H 0.0459 0.0754 0.9146 0.169 Uiso 1 1 calc R . . B .
C25 C 0.0211(2) 0.2316(2) 0.8684(2) 0.0299(11) Uani 1 1 d . . . . .
H25A H 0.0173 0.1912 0.8802 0.036 Uiso 1 1 calc R . . . .
C26 C 0.0556(2) 0.2360(3) 0.8113(2) 0.0319(12) Uani 1 1 d . . . . .
H26 H 0.0571 0.2762 0.7982 0.038 Uiso 1 1 calc R . . . .
C27 C 0.1143(3) 0.2150(3) 0.8228(2) 0.0330(12) Uani 1 1 d . . . . .
H27A H 0.1116 0.1742 0.8336 0.040 Uiso 1 1 calc R . . . .
C28 C 0.1411(3) 0.2464(3) 0.8748(2) 0.0345(12) Uani 1 1 d . . . . .
H28A H 0.1788 0.2296 0.8837 0.041 Uiso 1 1 calc R . . . .
C29 C 0.0513(2) 0.2649(3) 0.9172(2) 0.0346(13) Uani 1 1 d . . . . .
H29 H 0.0544 0.3052 0.9048 0.042 Uiso 1 1 calc R . . . .
C30 C 0.0220(3) 0.2623(3) 0.9756(2) 0.0409(14) Uani 1 1 d . . . . .
H30A H 0.0438 0.2844 1.0046 0.049 Uiso 1 1 calc R . . . .
H30B H -0.0158 0.2796 0.9721 0.049 Uiso 1 1 calc R . . . .
C31 C 0.2024(3) 0.3277(2) 0.8682(2) 0.0324(12) Uani 1 1 d . . . . .
H31A H 0.2297 0.2973 0.8789 0.039 Uiso 1 1 calc R . . . .
C32 C 0.2215(2) 0.3565(2) 0.8104(2) 0.0291(11) Uani 1 1 d . . . . .
H32 H 0.1951 0.3874 0.7992 0.035 Uiso 1 1 calc R . . . .
C33 C 0.2797(3) 0.3792(2) 0.8215(2) 0.0347(12) Uani 1 1 d . . . . .
H33 H 0.3047 0.3468 0.8320 0.042 Uiso 1 1 calc R . . . .
C34 C -0.0795(3) 0.2208(3) 0.8738(2) 0.0371(13) Uani 1 1 d . . . . .
H34 H -0.0664 0.1815 0.8820 0.045 Uiso 1 1 calc R . . . .
C35 C 0.1998(3) 0.3705(3) 0.9168(2) 0.0398(14) Uani 1 1 d . . . . .
H35 H 0.1742 0.4019 0.9047 0.048 Uiso 1 1 calc R . . . .
C36 C 0.1818(3) 0.3494(3) 0.9758(2) 0.0458(16) Uani 1 1 d D . . . .
H36A H 0.1837 0.3802 1.0050 0.055 Uiso 1 1 calc R . . B .
H36B H 0.1426 0.3354 0.9740 0.055 Uiso 1 1 calc R . . B .
O32 O 0.4075(7) 0.5795(4) 0.6664(5) 0.143(4) Uani 1 1 d . . . . .
H32A H 0.4380 0.5861 0.6464 0.214 Uiso 1 1 d G . . . .
H32B H 0.3933 0.5473 0.6556 0.214 Uiso 1 1 d G . . . .

loop_
_atom_site_aniso_label
_atom_site_aniso_U_11
_atom_site_aniso_U_22
_atom_site_aniso_U_33
_atom_site_aniso_U_23
_atom_site_aniso_U_13
_atom_site_aniso_U_12
Au1 0.0425(4) 0.0425(4) 0.1091(11) 0.000 0.000 0.000
Cl1A 0.117(7) 0.065(5) 0.289(15) 0.016(7) 0.047(10) -0.050(5)
Cl1 0.117(7) 0.065(5) 0.289(15) 0.016(7) 0.047(10) -0.050(5)
Rb1 0.0472(15) 0.0472(15) 0.100(3) 0.0392(16) -0.0392(16) -0.0296(15)
Rb1A 0.036(3) 0.035(3) 0.015(2) -0.0024(15) 0.0001(16) 0.0043(18)
O1 0.034(2) 0.035(2) 0.0252(16) 0.0025(15) 0.0011(15) 0.0020(16)
O2 0.030(2) 0.067(3) 0.0214(17) -0.0006(17) -0.0008(15) 0.0069(19)
O3 0.042(2) 0.070(3) 0.0178(18) 0.0154(18) -0.0054(16) -0.019(2)
O4 0.075(3) 0.051(3) 0.039(2) -0.008(2) -0.015(2) 0.004(3)
O5 0.036(2) 0.045(2) 0.0145(16) 0.0037(15) -0.0017(14) -0.0020(17)
O6 0.041(2) 0.0317(19) 0.0210(15) -0.0048(14) -0.0056(15) -0.0044(16)
O7 0.060(3) 0.034(2) 0.0194(17) 0.0019(15) -0.0014(17) 0.0021(19)
O8 0.059(3) 0.033(2) 0.0154(16) -0.0026(14) 0.0123(16) -0.0063(19)
O9 0.038(2) 0.052(3) 0.0203(17) 0.0070(16) -0.0027(15) -0.0019(18)
O10 0.035(2) 0.037(2) 0.0204(17) -0.0047(14) -0.0036(14) 0.0042(16)
C1 0.034(3) 0.023(3) 0.034(3) -0.002(2) 0.004(2) 0.001(2)
C2 0.041(3) 0.046(3) 0.010(2) 0.003(2) 0.000(2) 0.003(2)
C3 0.040(3) 0.046(3) 0.013(2) 0.009(2) -0.008(2) -0.004(2)
C4 0.042(3) 0.028(3) 0.017(2) 0.0022(19) -0.002(2) -0.001(2)
C5 0.032(3) 0.049(3) 0.022(3) 0.009(2) -0.007(2) -0.002(3)
C6 0.049(3) 0.046(3) 0.024(3) 0.010(2) -0.009(2) -0.001(3)
C7 0.042(3) 0.031(3) 0.014(2) 0.0007(19) 0.001(2) -0.002(2)
C8 0.042(3) 0.029(3) 0.021(2) -0.006(2) 0.006(2) -0.003(2)
C9 0.039(3) 0.027(3) 0.020(2) -0.0050(19) 0.005(2) -0.005(2)
C10 0.030(3) 0.031(3) 0.022(2) 0.000(2) 0.009(2) -0.008(2)
C11 0.035(3) 0.038(3) 0.009(2) 0.0057(19) -0.0009(19) -0.008(2)
C12 0.042(3) 0.046(3) 0.017(2) 0.005(2) 0.007(2) 0.001(3)
O11 0.059(3) 0.042(2) 0.0158(17) 0.0000(15) 0.0064(17) 0.010(2)
O12 0.097(4) 0.036(2) 0.0197(18) 0.0057(16) -0.016(2) 0.006(2)
O13 0.098(4) 0.033(2) 0.0159(17) 0.0010(16) -0.017(2) 0.000(2)
O14 0.098(4) 0.083(4) 0.026(2) 0.000(2) 0.002(2) -0.020(4)
O15 0.069(3) 0.042(2) 0.0196(16) 0.0111(17) 0.0045(18) 0.002(2)
O16 0.046(2) 0.039(2) 0.0227(17) 0.0133(16) 0.0008(16) -0.0075(18)
O17 0.046(2) 0.037(2) 0.0199(17) 0.0036(15) -0.0076(16) -0.0040(17)
O18 0.041(2) 0.046(2) 0.0117(15) 0.0019(14) -0.0041(14) -0.0034(18)
O19 0.072(3) 0.066(3) 0.028(2) 0.009(2) 0.001(2) 0.005(3)
O20 0.038(2) 0.047(2) 0.0127(15) 0.0003(15) -0.0001(14) -0.0102(17)
C13 0.066(4) 0.036(3) 0.022(3) 0.009(2) 0.006(3) 0.009(3)
C14 0.077(5) 0.024(3) 0.024(3) 0.007(2) -0.010(3) 0.000(3)
C15 0.078(5) 0.042(3) 0.015(2) 0.000(2) -0.005(3) 0.002(3)
C16 0.055(4) 0.050(4) 0.016(3) 0.005(2) -0.003(2) 0.002(3)
C17 0.078(5) 0.044(4) 0.018(3) 0.004(2) -0.004(3) -0.002(3)
C18 0.072(5) 0.047(4) 0.016(2) 0.000(2) 0.000(3) -0.009(3)
C19 0.043(3) 0.029(3) 0.015(2) 0.0044(19) -0.006(2) -0.005(2)
C20 0.036(3) 0.035(3) 0.014(2) 0.005(2) 0.0008(19) -0.009(2)
C21 0.038(3) 0.040(3) 0.011(2) 0.0004(19) -0.0070(19) 0.000(2)
C22 0.037(3) 0.037(3) 0.015(2) 0.009(2) -0.002(2) -0.010(2)
C23 0.034(3) 0.035(3) 0.019(2) 0.007(2) 0.000(2) -0.011(2)
C24 0.043(3) 0.051(3) 0.010(2) 0.009(2) -0.008(2) -0.005(3)
O21 0.0304(19) 0.048(2) 0.0187(16) -0.0006(15) 0.0002(14) 0.0031(17)
O22 0.049(2) 0.048(2) 0.0165(16) -0.0039(16) 0.0003(16) -0.002(2)
O23 0.054(3) 0.039(2) 0.0194(17) 0.0038(15) 0.0131(17) 0.0045(19)
O24 0.038(2) 0.050(2) 0.0093(15) 0.0053(14) 0.0042(14) -0.0006(18)
O25 0.047(2) 0.065(3) 0.0164(16) 0.0093(18) 0.0041(16) 0.003(2)
O26 0.041(2) 0.033(2) 0.0201(17) 0.0029(14) 0.0045(15) 0.0058(16)
O27 0.044(2) 0.043(2) 0.0117(15) 0.0011(14) 0.0038(15) 0.0042(18)
O28 0.056(3) 0.042(2) 0.0136(15) -0.0013(15) 0.0063(16) -0.003(2)
O29 0.067(3) 0.044(2) 0.0129(17) 0.0085(15) -0.0017(17) -0.007(2)
O30 0.075(3) 0.068(3) 0.032(2) 0.014(2) -0.006(2) -0.010(3)
O31 0.105(6) 0.150(8) 0.083(5) -0.001(5) -0.036(4) -0.037(6)
C25 0.036(3) 0.035(3) 0.019(2) 0.004(2) 0.006(2) 0.003(2)
C26 0.041(3) 0.043(3) 0.012(2) 0.001(2) 0.006(2) -0.001(2)
C27 0.040(3) 0.036(3) 0.023(2) 0.005(2) 0.010(2) -0.003(2)
C28 0.042(3) 0.040(3) 0.022(2) 0.008(2) 0.007(2) 0.007(2)
C29 0.028(3) 0.060(4) 0.015(2) 0.006(2) 0.002(2) 0.010(3)
C30 0.039(3) 0.068(4) 0.015(2) -0.004(2) 0.005(2) -0.005(3)
C31 0.046(3) 0.034(3) 0.017(2) 0.011(2) 0.005(2) 0.005(2)
C32 0.039(3) 0.035(3) 0.013(2) 0.000(2) -0.001(2) 0.001(2)
C33 0.047(3) 0.029(3) 0.028(3) 0.004(2) -0.001(2) 0.001(2)
C34 0.042(3) 0.055(4) 0.015(2) 0.003(2) 0.003(2) 0.004(3)
C35 0.063(4) 0.036(3) 0.021(3) 0.003(2) 0.008(3) -0.001(3)
C36 0.071(4) 0.048(4) 0.019(3) 0.005(2) 0.005(3) -0.016(3)
O32 0.229(15) 0.081(6) 0.119(7) -0.035(5) 0.000(8) -0.035(7)

loop_
_atom_type_symbol
_atom_type_description
_atom_type_scat_dispersion_real
_atom_type_scat_dispersion_imag
_atom_type_scat_source
C C 0.0181 0.0091 'International Tables Vol C Tables 4.2.6.8 and 6.1.1.4'
H H 0.0000 0.0000 'International Tables Vol C Tables 4.2.6.8 and 6.1.1.4'
Au Au -4.4197 7.2980 'International Tables Vol C Tables 4.2.6.8 and 6.1.1.4'
Cl Cl 0.3639 0.7018 'International Tables Vol C Tables 4.2.6.8 and 6.1.1.4'
O O 0.0492 0.0322 'International Tables Vol C Tables 4.2.6.8 and 6.1.1.4'
Rb Rb -0.4688 1.6079 'International Tables Vol C Tables 4.2.6.8 and 6.1.1.4'

loop_
_geom_angle_atom_site_label_1
_geom_angle_atom_site_label_2
_geom_angle_atom_site_label_3
_geom_angle
_geom_angle_site_symmetry_1
_geom_angle_site_symmetry_3
Cl1A Au1 Cl1A 172.4(10) . 2_655
Cl1A Au1 Cl1A 89.75(7) . 4
Cl1A Au1 Cl1A 89.75(7) 2_655 4
Cl1A Au1 Cl1A 89.75(7) . 3_545
Cl1A Au1 Cl1A 89.75(7) 2_655 3_545
Cl1A Au1 Cl1A 172.4(10) 4 3_545
Cl1 Au1 Cl1 89.41(14) 2_655 4
Cl1 Au1 Cl1 168.3(14) 2_655 .
Cl1 Au1 Cl1 89.40(14) 3_545 .
Cl1 Au1 Cl1 168.3(14) 4 3_545
Cl1 Au1 Cl1 89.41(14) 4 .
Cl1 Au1 Cl1 89.41(14) 2_655 3_545
O4 Rb1 O4 147.0(2) . 7_557
O4 Rb1 C36 131.87(12) 7_557 7_557
O4 Rb1 C36 131.87(12) . .
O4 Rb1 C36 72.44(14) . 7_557
O4 Rb1 C36 72.44(14) 7_557 .
O29 Rb1 O4 106.77(12) 7_557 7_557
O29 Rb1 O4 106.77(12) . .
O29 Rb1 O4 78.04(12) 7_557 .
O29 Rb1 O4 78.04(12) . 7_557
O29 Rb1 O29 163.5(2) 7_557 .
O29 Rb1 O30 107.42(15) . 7_557
O29 Rb1 O30 107.42(15) 7_557 .
O29 Rb1 O30 56.73(13) . .
O29 Rb1 O30 56.73(13) 7_557 7_557
O29 Rb1 C36 39.54(12) . .
O29 Rb1 C36 39.54(12) 7_557 7_557
O29 Rb1 C36 125.89(15) . 7_557
O29 Rb1 C36 125.89(15) 7_557 .
O30 Rb1 O4 84.68(15) 7_557 .
O30 Rb1 O4 125.83(15) . .
O30 Rb1 O4 125.83(15) 7_557 7_557
O30 Rb1 O4 84.67(15) . 7_557
O30 Rb1 O30 59.5(2) 7_557 .
O30 Rb1 C36 20.28(15) 7_557 7_557
O30 Rb1 C36 79.57(16) . 7_557
O30 Rb1 C36 79.56(16) 7_557 .
O30 Rb1 C36 20.28(15) . .
C36 Rb1 C36 99.7(2) 7_557 .
Rb1A Rb1A O9 115.45(12) 7_557 3_545
Rb1A Rb1A O10 166.87(19) 7_557 3_545
Rb1A Rb1A C12 133.18(12) 7_557 3_545
Rb1A Rb1A O24 69.31(16) 7_557 7_557
Rb1A Rb1A O24 62.40(16) 7_557 .
Rb1A Rb1A O31 99.7(3) 7_557 .
Rb1A Rb1A C30 104.1(2) 7_557 7_557
O9 Rb1A O10 54.50(13) 3_545 3_545
O9 Rb1A C12 21.76(14) 3_545 3_545
O9 Rb1A O24 80.47(15) 3_545 .
O9 Rb1A O24 85.44(16) 3_545 7_557
O9 Rb1A O31 127.0(2) 3_545 .
O9 Rb1A C30 88.35(18) 3_545 7_557
O10 Rb1A C12 40.02(12) 3_545 3_545
O10 Rb1A O24 105.60(14) 3_545 .
O10 Rb1A O24 115.03(17) 3_545 7_557
O10 Rb1A C30 84.91(15) 3_545 7_557
O24 Rb1A C12 83.52(15) 7_557 3_545
O24 Rb1A C12 100.74(16) . 3_545
O24 Rb1A O24 116.28(16) 7_557 .
O24 Rb1A C30 155.42(18) . 7_557
O24 Rb1A C30 40.43(12) 7_557 7_557
O25 Rb1A Rb1A 103.7(2) 7_557 7_557
O25 Rb1A O9 107.6(2) 7_557 3_545
O25 Rb1A O10 88.25(16) 7_557 3_545
O25 Rb1A C12 89.17(18) 7_557 3_545
O25 Rb1A O24 54.77(13) 7_557 7_557
O25 Rb1A O24 166.11(18) 7_557 .
O25 Rb1A O31 100.4(3) 7_557 .
O25 Rb1A C30 21.82(15) 7_557 7_557
O31 Rb1A O10 83.2(2) . 3_545
O31 Rb1A C12 122.3(2) . 3_545
O31 Rb1A O24 82.6(3) . .
O31 Rb1A O24 146.1(3) . 7_557
O31 Rb1A C30 121.2(3) . 7_557
C30 Rb1A C12 72.82(16) 7_557 3_545
C1 O1 C10 115.4(4) . 3_545
C2 O2 H2 109.5 . .
C3 O3 H3 109.5 . .
Rb1 O4 H4 125(2) . .
C6 O4 Rb1 126.0(4) . .
C6 O4 H4 103(2) . .
C1 O5 C5 113.6(4) . .
C4 O6 C7 117.4(4) . .
C8 O7 H7 109.5 . .
C9 O8 H8 109.5 . .
Rb1A O9 H9 4.6 4 .
C12 O9 Rb1A 111.4(3) . 4
C12 O9 H9 109.5 . .
C7 O10 Rb1A 128.6(3) . 4
C7 O10 C11 114.8(4) . .
C11 O10 Rb1A 114.5(3) . 4
O1 C1 H1 109.0 . .
O1 C1 C2 108.3(4) . .
O5 C1 O1 110.9(4) . .
O5 C1 H1 109.0 . .
O5 C1 C2 110.5(4) . .
C2 C1 H1 109.0 . .
O2 C2 C1 110.3(5) . .
O2 C2 H2A 107.4 . .
O2 C2 C3 111.5(4) . .
C1 C2 H2A 107.4 . .
C3 C2 C1 112.6(5) . .
C3 C2 H2A 107.4 . .
O3 C3 C2 109.6(5) . .
O3 C3 H3A 108.4 . .
O3 C3 C4 111.1(5) . .
C2 C3 H3A 108.4 . .
C2 C3 C4 110.8(4) . .
C4 C3 H3A 108.4 . .
O6 C4 C3 108.4(4) . .
O6 C4 H4A 109.2 . .
O6 C4 C5 112.6(4) . .
C3 C4 H4A 109.2 . .
C3 C4 C5 108.1(5) . .
C5 C4 H4A 109.2 . .
O5 C5 C4 110.2(4) . .
O5 C5 H5 108.8 . .
O5 C5 C6 106.2(5) . .
C4 C5 H5 108.8 . .
C6 C5 C4 113.9(5) . .
C6 C5 H5 108.8 . .
O4 C6 C5 110.3(5) . .
O4 C6 H6A 109.6 . .
O4 C6 H6B 109.6 . .
C5 C6 H6A 109.6 . .
C5 C6 H6B 109.6 . .
H6A C6 H6B 108.1 . .
O6 C7 H7A 109.0 . .
O6 C7 C8 107.5(4) . .
O10 C7 O6 110.4(4) . .
O10 C7 H7A 109.0 . .
O10 C7 C8 111.9(5) . .
C8 C7 H7A 109.0 . .
O7 C8 C7 109.9(5) . .
O7 C8 H8A 109.0 . .
O7 C8 C9 110.7(4) . .
C7 C8 H8A 109.0 . .
C9 C8 C7 109.4(4) . .
C9 C8 H8A 109.0 . .
O8 C9 C8 109.0(4) . .
O8 C9 H9A 109.9 . .
O8 C9 C10 110.1(4) . .
C8 C9 H9A 109.9 . .
C10 C9 C8 108.0(4) . .
C10 C9 H9A 109.9 . .
O1 C10 C9 108.0(4) 4 .
O1 C10 H10 109.9 4 .
O1 C10 C11 109.3(4) 4 .
C9 C10 H10 109.9 . .
C9 C10 C11 109.7(4) . .
C11 C10 H10 109.9 . .
O10 C11 C10 108.4(4) . .
O10 C11 H11 108.9 . .
O10 C11 C12 106.0(4) . .
C10 C11 H11 108.9 . .
C12 C11 C10 115.5(5) . .
C12 C11 H11 108.9 . .
Rb1A C12 H12A 73.7 4 .
Rb1A C12 H12B 151.0 4 .
O9 C12 Rb1A 46.8(3) . 4
O9 C12 C11 112.0(5) . .
O9 C12 H12A 109.2 . .
O9 C12 H12B 109.2 . .
C11 C12 Rb1A 96.9(3) . 4
C11 C12 H12A 109.2 . .
C11 C12 H12B 109.2 . .
H12A C12 H12B 107.9 . .
C13 O11 C22 116.8(5) . 4_455
C14 O12 H12 109.5 . .
C15 O13 H13 109.5 . .
C18 O14 H14 109.5 . .
C17 O15 C13 114.7(4) . .
C19 O16 C16 118.1(5) . .
C20 O17 H17 109.5 . .
C21 O18 H18 109.5 . .
C24 O19 H19 109.5 . .
C19 O20 C23 114.1(4) . .
O11 C13 O15 111.4(5) . .
O11 C13 H13A 108.8 . .
O11 C13 C14 109.2(5) . .
O15 C13 H13A 108.8 . .
O15 C13 C14 109.9(5) . .
C14 C13 H13A 108.8 . .
O12 C14 C13 109.8(4) . .
O12 C14 H14A 109.0 . .
O12 C14 C15 109.1(5) . .
C13 C14 H14A 109.0 . .
C15 C14 C13 110.8(5) . .
C15 C14 H14A 109.0 . .
O13 C15 C14 109.0(6) . .
O13 C15 H15 109.0 . .
O13 C15 C16 110.7(5) . .
C14 C15 H15 109.0 . .
C14 C15 C16 110.0(5) . .
C16 C15 H15 109.0 . .
O16 C16 C15 109.3(5) . .
O16 C16 H16 108.6 . .
O16 C16 C17 111.7(5) . .
C15 C16 H16 108.6 . .
C17 C16 C15 109.9(5) . .
C17 C16 H16 108.6 . .
O15 C17 C16 110.0(5) . .
O15 C17 H17A 108.9 . .
O15 C17 C18 108.3(5) . .
C16 C17 H17A 108.9 . .
C18 C17 C16 111.8(5) . .
C18 C17 H17A 108.9 . .
O14 C18 C17 110.5(6) . .
O14 C18 H18A 109.6 . .
O14 C18 H18B 109.6 . .
C17 C18 H18A 109.6 . .
C17 C18 H18B 109.6 . .
H18A C18 H18B 108.1 . .
O16 C19 O20 113.1(4) . .
O16 C19 H19A 108.4 . .
O16 C19 C20 107.7(4) . .
O20 C19 H19A 108.4 . .
O20 C19 C20 110.7(4) . .
C20 C19 H19A 108.4 . .
O17 C20 C19 110.0(4) . .
O17 C20 H20 109.1 . .
O17 C20 C21 111.3(4) . .
C19 C20 H20 109.1 . .
C21 C20 C19 108.3(4) . .
C21 C20 H20 109.1 . .
O18 C21 C20 108.4(4) . .
O18 C21 H21 109.1 . .
O18 C21 C22 110.0(4) . .
C20 C21 H21 109.1 . .
C20 C21 C22 111.1(4) . .
C22 C21 H21 109.1 . .
O11 C22 C21 107.9(4) 3 .
O11 C22 H22A 109.8 3 .
O11 C22 C23 109.9(4) 3 .
C21 C22 H22A 109.8 . .
C23 C22 C21 109.5(5) . .
C23 C22 H22A 109.8 . .
O20 C23 C22 108.1(4) . .
O20 C23 H23A 109.2 . .
O20 C23 C24 107.9(4) . .
C22 C23 H23A 109.2 . .
C22 C23 C24 113.2(5) . .
C24 C23 H23A 109.2 . .
O19 C24 C23 107.8(5) . .
O19 C24 H24A 110.1 . .
O19 C24 H24B 110.1 . .
C23 C24 H24A 110.1 . .
C23 C24 H24B 110.1 . .
H24A C24 H24B 108.5 . .
C25 O21 C34 115.4(4) . .
C26 O22 H22 109.5 . .
C27 O23 H23 109.5 . .
Rb1A O24 Rb1A 48.28(14) 7_557 .
C28 O24 Rb1A 132.9(3) . 7_557
C28 O24 Rb1A 88.0(3) . .
C28 O24 C29 114.2(4) . .
C29 O24 Rb1A 138.0(4) . .
C29 O24 Rb1A 111.1(3) . 7_557
Rb1A O25 H25 18.8 7_557 .
C30 O25 Rb1A 111.7(4) . 7_557
C30 O25 H25 109.5 . .
C28 O26 C31 116.3(4) . .
C32 O27 H27 109.5 . .
C33 O28 H28 109.5 . .
C34 O29 Rb1 117.0(4) 3 .
C34 O29 C35 114.7(4) 3 .
C35 O29 Rb1 120.7(3) . .
Rb1 O30 H30 135(2) . .
C36 O30 Rb1 114.4(4) . .
C36 O30 H30 110(2) . .
Rb1A O31 H31 109.5 . .
O21 C25 H25A 109.8 . .
O21 C25 C26 106.8(4) . .
O21 C25 C29 111.3(4) . .
C26 C25 H25A 109.8 . .
C29 C25 H25A 109.8 . .
C29 C25 C26 109.1(4) . .
O22 C26 C25 107.3(5) . .
O22 C26 H26 109.5 . .
O22 C26 C27 112.0(5) . .
C25 C26 H26 109.5 . .
C27 C26 C25 108.8(4) . .
C27 C26 H26 109.5 . .
O23 C27 C26 111.6(4) . .
O23 C27 H27A 107.7 . .
O23 C27 C28 110.9(5) . .
C26 C27 H27A 107.7 . .
C26 C27 C28 110.9(5) . .
C28 C27 H27A 107.7 . .
O24 C28 O26 110.5(4) . .
O24 C28 C27 110.6(5) . .
O24 C28 H28A 109.4 . .
O26 C28 C27 107.5(4) . .
O26 C28 H28A 109.4 . .
C27 C28 H28A 109.4 . .
O24 C29 C25 109.3(5) . .
O24 C29 H29 108.8 . .
O24 C29 C30 107.2(4) . .
C25 C29 H29 108.8 . .
C30 C29 C25 113.8(5) . .
C30 C29 H29 108.8 . .
Rb1A C30 H30A 73.1 7_557 .
Rb1A C30 H30B 149.9 7_557 .
O25 C30 Rb1A 46.5(3) . 7_557
O25 C30 C29 111.8(5) . .
O25 C30 H30A 109.3 . .
O25 C30 H30B 109.3 . .
C29 C30 Rb1A 98.1(4) . 7_557
C29 C30 H30A 109.3 . .
C29 C30 H30B 109.3 . .
H30A C30 H30B 107.9 . .
O26 C31 H31A 109.6 . .
O26 C31 C32 107.3(4) . .
O26 C31 C35 110.9(5) . .
C32 C31 H31A 109.6 . .
C35 C31 H31A 109.6 . .
C35 C31 C32 109.9(4) . .
O27 C32 C31 106.2(4) . .
O27 C32 H32 110.9 . .
O27 C32 C33 111.3(5) . .
C31 C32 H32 110.9 . .
C33 C32 C31 106.4(4) . .
C33 C32 H32 110.9 . .
O28 C33 C32 111.6(5) . .
O28 C33 H33 108.0 . .
O28 C33 C34 110.6(5) . 3
C32 C33 H33 108.0 . .
C32 C33 C34 110.6(5) . 3
C34 C33 H33 108.0 3 .
O21 C34 C33 106.2(4) . 4_455
O21 C34 H34 109.6 . .
O29 C34 O21 112.3(5) 4_455 .
O29 C34 C33 109.5(5) 4_455 4_455
O29 C34 H34 109.6 4_455 .
C33 C34 H34 109.6 4_455 .
O29 C35 C31 106.6(5) . .
O29 C35 H35 109.0 . .
O29 C35 C36 106.6(5) . .
C31 C35 H35 109.0 . .
C36 C35 C31 116.5(5) . .
C36 C35 H35 109.0 . .
Rb1 C36 H36A 85.0 . .
Rb1 C36 H36B 155.4 . .
O30 C36 Rb1 45.3(3) . .
O30 C36 C35 108.0(6) . .
O30 C36 H36A 110.1 . .
O30 C36 H36B 110.1 . .
C35 C36 Rb1 82.9(4) . .
C35 C36 H36A 110.1 . .
C35 C36 H36B 110.1 . .
H36A C36 H36B 108.4 . .
H32A O32 H32B 109.4 . .

loop_
_geom_bond_atom_site_label_1
_geom_bond_atom_site_label_2
_geom_bond_distance
_geom_bond_site_symmetry_2
Au1 Cl1A 2.235(10) .
Au1 Cl1A 2.235(10) 2_655
Au1 Cl1A 2.235(10) 4
Au1 Cl1A 2.235(10) 3_545
Au1 Cl1 2.320(14) 2_655
Au1 Cl1 2.320(14) 3_545
Au1 Cl1 2.320(14) 4
Au1 Cl1 2.320(14) .
Rb1 O4 3.530(6) 7_557
Rb1 O4 3.530(6) .
Rb1 O29 2.892(4) .
Rb1 O29 2.892(4) 7_557
Rb1 O30 2.926(6) .
Rb1 O30 2.926(6) 7_557
Rb1 C36 3.748(8) 7_557
Rb1 C36 3.748(8) .
Rb1A Rb1A 2.755(8) 7_557
Rb1A O9 2.780(6) 3_545
Rb1A O10 3.214(5) 3_545
Rb1A C12 3.550(8) 3_545
Rb1A O24 3.271(5) 7_557
Rb1A O24 3.453(6) .
Rb1A O25 2.740(6) 7_557
Rb1A O31 2.796(8) .
Rb1A C30 3.509(8) 7_557
O1 C1 1.413(7) .
O1 C10 1.451(7) 3_545
O2 H2 0.8400 .
O2 C2 1.432(6) .
O3 H3 0.8400 .
O3 C3 1.430(7) .
O4 H4 0.883(13) .
O4 C6 1.438(8) .
O5 C1 1.388(7) .
O5 C5 1.447(7) .
O6 C4 1.397(7) .
O6 C7 1.425(7) .
O7 H7 0.8400 .
O7 C8 1.414(7) .
O8 H8 0.8400 .
O8 C9 1.440(6) .
O9 Rb1A 2.780(6) 4
O9 H9 0.8400 .
O9 C12 1.414(8) .
O10 Rb1A 3.214(5) 4
O10 C7 1.421(6) .
O10 C11 1.422(7) .
C1 H1 1.0000 .
C1 C2 1.538(7) .
C2 H2A 1.0000 .
C2 C3 1.486(8) .
C3 H3A 1.0000 .
C3 C4 1.525(7) .
C4 H4A 1.0000 .
C4 C5 1.538(7) .
C5 H5 1.0000 .
C5 C6 1.528(7) .
C6 H6A 0.9900 .
C6 H6B 0.9900 .
C7 H7A 1.0000 .
C7 C8 1.527(7) .
C8 H8A 1.0000 .
C8 C9 1.519(8) .
C9 H9A 1.0000 .
C9 C10 1.509(7) .
C10 O1 1.451(7) 4
C10 H10 1.0000 .
C10 C11 1.551(7) .
C11 H11 1.0000 .
C11 C12 1.503(7) .
C12 Rb1A 3.550(8) 4
C12 H12A 0.9900 .
C12 H12B 0.9900 .
O11 C13 1.387(9) .
O11 C22 1.427(7) 4_455
O12 H12 0.8400 .
O12 C14 1.414(6) .
O13 H13 0.8400 .
O13 C15 1.430(7) .
O14 H14 0.8400 .
O14 C18 1.440(10) .
O15 C13 1.435(6) .
O15 C17 1.427(9) .
O16 C16 1.399(8) .
O16 C19 1.389(7) .
O17 H17 0.8400 .
O17 C20 1.419(6) .
O18 H18 0.8400 .
O18 C21 1.444(6) .
O19 H19 0.8400 .
O19 C24 1.423(8) .
O20 C19 1.390(6) .
O20 C23 1.449(7) .
C13 H13A 1.0000 .
C13 C14 1.528(8) .
C14 H14A 1.0000 .
C14 C15 1.523(9) .
C15 H15 1.0000 .
C15 C16 1.536(7) .
C16 H16 1.0000 .
C16 C17 1.530(9) .
C17 H17A 1.0000 .
C17 C18 1.521(8) .
C18 H18A 0.9900 .
C18 H18B 0.9900 .
C19 H19A 1.0000 .
C19 C20 1.572(7) .
C20 H20 1.0000 .
C20 C21 1.493(8) .
C21 H21 1.0000 .
C21 C22 1.523(6) .
C22 O11 1.427(7) 3
C22 H22A 1.0000 .
C22 C23 1.510(8) .
C23 H23A 1.0000 .
C23 C24 1.526(6) .
C24 H24A 0.9900 .
C24 H24B 0.9900 .
O21 C25 1.422(7) .
O21 C34 1.423(8) .
O22 H22 0.8400 .
O22 C26 1.411(7) .
O23 H23 0.8400 .
O23 C27 1.404(6) .
O24 Rb1A 3.271(5) 7_557
O24 C28 1.418(6) .
O24 C29 1.419(7) .
O25 Rb1A 2.739(6) 7_557
O25 H25 0.8400 .
O25 C30 1.403(9) .
O26 C28 1.421(7) .
O26 C31 1.429(7) .
O27 H27 0.8400 .
O27 C32 1.433(6) .
O28 H28 0.8400 .
O28 C33 1.405(7) .
O29 C34 1.412(7) 3
O29 C35 1.477(9) .
O30 H30 0.870(13) .
O30 C36 1.426(9) .
O31 H31 0.8400 .
C25 H25A 1.0000 .
C25 C26 1.542(7) .
C25 C29 1.541(8) .
C26 H26 1.0000 .
C26 C27 1.502(8) .
C27 H27A 1.0000 .
C27 C28 1.540(8) .
C28 H28A 1.0000 .
C29 H29 1.0000 .
C29 C30 1.504(7) .
C30 Rb1A 3.509(8) 7_557
C30 H30A 0.9900 .
C30 H30B 0.9900 .
C31 H31A 1.0000 .
C31 C32 1.552(6) .
C31 C35 1.504(8) .
C32 H32 1.0000 .
C32 C33 1.504(9) .
C33 H33 1.0000 .
C33 C34 1.543(8) 3
C34 O29 1.412(7) 4_455
C34 C33 1.543(8) 4_455
C34 H34 1.0000 .
C35 H35 1.0000 .
C35 C36 1.498(7) .
C36 H36A 0.9900 .
C36 H36B 0.9900 .
O32 H32A 0.8699 .
O32 H32B 0.8704 .

loop_
_geom_torsion_atom_site_label_1
_geom_torsion_atom_site_label_2
_geom_torsion_atom_site_label_3
_geom_torsion_atom_site_label_4
_geom_torsion
_geom_torsion_site_symmetry_1
_geom_torsion_site_symmetry_4
Rb1 O4 C6 C5 91.9(5) . .
Rb1 O29 C35 C31 -87.3(4) . .
Rb1 O29 C35 C36 37.8(6) . .
Rb1 O30 C36 C35 59.8(5) . .
Rb1A O9 C12 C11 78.4(5) 4 .
Rb1A O10 C7 O6 -134.6(4) 4 .
Rb1A O10 C7 C8 105.7(4) 4 .
Rb1A O10 C11 C10 -107.3(4) 4 .
Rb1A O10 C11 C12 17.2(5) 4 .
Rb1A O24 C28 O26 -136.9(4) 7_557 .
Rb1A O24 C28 O26 -156.7(4) . .
Rb1A O24 C28 C27 104.2(5) 7_557 .
Rb1A O24 C28 C27 84.4(4) . .
Rb1A O24 C29 C25 -105.5(4) 7_557 .
Rb1A O24 C29 C25 -55.1(6) . .
Rb1A O24 C29 C30 68.7(6) . .
Rb1A O24 C29 C30 18.3(6) 7_557 .
Rb1A O25 C30 C29 80.2(5) 7_557 .
O1 C1 C2 O2 56.4(6) . .
O1 C1 C2 C3 -69.0(6) . .
O1 C10 C11 O10 -177.6(4) 4 .
O1 C10 C11 C12 63.7(6) 4 .
O2 C2 C3 O3 60.4(6) . .
O2 C2 C3 C4 -176.6(5) . .
O3 C3 C4 O6 -61.7(6) . .
O3 C3 C4 C5 176.0(5) . .
O5 C1 C2 O2 178.1(4) . .
O5 C1 C2 C3 52.7(6) . .
O5 C5 C6 O4 -58.3(6) . .
O6 C4 C5 O5 -177.5(4) . .
O6 C4 C5 C6 63.3(7) . .
O6 C7 C8 O7 55.1(5) . .
O6 C7 C8 C9 -66.6(5) . .
O7 C8 C9 O8 62.2(6) . .
O7 C8 C9 C10 -178.1(4) . .
O8 C9 C10 O1 -62.0(5) . 4
O8 C9 C10 C11 178.9(4) . .
O10 C7 C8 O7 176.4(4) . .
O10 C7 C8 C9 54.8(6) . .
O10 C11 C12 Rb1A -14.2(4) . 4
O10 C11 C12 O9 -60.2(6) . .
C1 O5 C5 C4 62.2(6) . .
C1 O5 C5 C6 -174.0(5) . .
C1 C2 C3 O3 -174.9(4) . .
C1 C2 C3 C4 -51.9(7) . .
C2 C3 C4 O6 176.2(5) . .
C2 C3 C4 C5 53.9(6) . .
C3 C4 C5 O5 -57.7(6) . .
C3 C4 C5 C6 -177.0(5) . .
C4 O6 C7 O10 105.7(5) . .
C4 O6 C7 C8 -131.9(4) . .
C4 C5 C6 O4 63.2(7) . .
C5 O5 C1 O1 62.4(6) . .
C5 O5 C1 C2 -57.7(6) . .
C7 O6 C4 C3 129.2(4) . .
C7 O6 C4 C5 -111.3(5) . .
C7 O10 C11 C10 57.8(5) . .
C7 O10 C11 C12 -177.6(4) . .
C7 C8 C9 O8 -176.6(4) . .
C7 C8 C9 C10 -57.0(6) . .
C8 C9 C10 O1 179.1(4) . 4
C8 C9 C10 C11 60.0(6) . .
C9 C10 C11 O10 -59.3(5) . .
C9 C10 C11 C12 -177.9(5) . .
C10 O1 C1 O5 106.8(5) 3_545 .
C10 O1 C1 C2 -131.8(4) 3_545 .
C10 C11 C12 Rb1A 105.8(4) . 4
C10 C11 C12 O9 59.8(6) . .
C11 O10 C7 O6 62.8(5) . .
C11 O10 C7 C8 -56.9(6) . .
O11 C13 C14 O12 52.9(7) . .
O11 C13 C14 C15 -67.7(6) . .
O11 C22 C23 O20 -176.7(4) 3 .
O11 C22 C23 C24 63.8(6) 3 .
O12 C14 C15 O13 63.6(7) . .
O12 C14 C15 C16 -174.8(5) . .
O13 C15 C16 O16 -62.5(8) . .
O13 C15 C16 C17 174.6(6) . .
O15 C13 C14 O12 175.4(6) . .
O15 C13 C14 C15 54.8(7) . .
O15 C17 C18 O14 -68.6(7) . .
O16 C16 C17 O15 -177.6(5) . .
O16 C16 C17 C18 62.1(8) . .
O16 C19 C20 O17 52.2(6) . .
O16 C19 C20 C21 -69.6(5) . .
O17 C20 C21 O18 64.2(6) . .
O17 C20 C21 C22 -174.8(4) . .
O18 C21 C22 O11 -62.5(6) . 3
O18 C21 C22 C23 177.9(4) . .
O20 C19 C20 O17 176.4(4) . .
O20 C19 C20 C21 54.6(6) . .
O20 C23 C24 O19 -70.1(6) . .
C13 O15 C17 C16 60.2(7) . .
C13 O15 C17 C18 -177.4(5) . .
C13 C14 C15 O13 -175.4(5) . .
C13 C14 C15 C16 -53.8(7) . .
C14 C15 C16 O16 177.0(5) . .
C14 C15 C16 C17 54.1(8) . .
C15 C16 C17 O15 -56.0(7) . .
C15 C16 C17 C18 -176.4(6) . .
C16 O16 C19 O20 111.1(5) . .
C16 O16 C19 C20 -126.2(5) . .
C16 C17 C18 O14 52.7(8) . .
C17 O15 C13 O11 61.9(7) . .
C17 O15 C13 C14 -59.2(7) . .
C19 O16 C16 C15 127.0(5) . .
C19 O16 C16 C17 -111.1(6) . .
C19 O20 C23 C22 62.3(5) . .
C19 O20 C23 C24 -174.9(4) . .
C19 C20 C21 O18 -174.8(4) . .
C19 C20 C21 C22 -53.7(6) . .
C20 C21 C22 O11 177.5(5) . 3
C20 C21 C22 C23 57.8(6) . .
C21 C22 C23 O20 -58.3(5) . .
C21 C22 C23 C24 -177.8(5) . .
C22 O11 C13 O15 110.3(5) 4_455 .
C22 O11 C13 C14 -128.2(5) 4_455 .
C22 C23 C24 O19 49.5(6) . .
C23 O20 C19 O16 60.6(6) . .
C23 O20 C19 C20 -60.4(6) . .
O21 C25 C26 O22 -61.6(6) . .
O21 C25 C26 C27 177.0(5) . .
O21 C25 C29 O24 -176.3(4) . .
O21 C25 C29 C30 63.8(6) . .
O22 C26 C27 O23 62.8(6) . .
O22 C26 C27 C28 -173.0(4) . .
O23 C27 C28 O24 179.4(4) . .
O23 C27 C28 O26 58.6(6) . .
O24 C29 C30 Rb1A -16.0(5) . 7_557
O24 C29 C30 O25 -62.3(7) . .
O26 C31 C32 O27 -58.6(5) . .
O26 C31 C32 C33 -177.4(4) . .
O26 C31 C35 O29 -179.7(4) . .
O26 C31 C35 C36 61.5(7) . .
O27 C32 C33 O28 63.2(6) . .
O27 C32 C33 C34 -173.1(4) . 3
O29 C35 C36 Rb1 -24.2(4) . .
O29 C35 C36 O30 -62.4(6) . .
C25 O21 C34 O29 106.6(5) . 4_455
C25 O21 C34 C33 -133.8(5) . 4_455
C25 C26 C27 O23 -178.7(5) . .
C25 C26 C27 C28 -54.5(6) . .
C25 C29 C30 Rb1A 105.0(4) . 7_557
C25 C29 C30 O25 58.7(7) . .
C26 C25 C29 O24 -58.7(6) . .
C26 C25 C29 C30 -178.5(5) . .
C26 C27 C28 O24 54.7(6) . .
C26 C27 C28 O26 -66.0(5) . .
C28 O24 C29 C25 61.1(6) . .
C28 O24 C29 C30 -175.1(5) . .
C28 O26 C31 C32 130.4(4) . .
C28 O26 C31 C35 -109.6(5) . .
C29 O24 C28 O26 60.2(6) . .
C29 O24 C28 C27 -58.7(6) . .
C29 C25 C26 O22 178.0(5) . .
C29 C25 C26 C27 56.6(6) . .
C31 O26 C28 O24 108.0(5) . .
C31 O26 C28 C27 -131.2(4) . .
C31 C32 C33 O28 178.6(4) . .
C31 C32 C33 C34 -57.8(6) . 3
C31 C35 C36 Rb1 94.7(5) . .
C31 C35 C36 O30 56.4(8) . .
C32 C31 C35 O29 -61.2(6) . .
C32 C31 C35 C36 179.9(6) . .
C34 O21 C25 C26 130.7(5) . .
C34 O21 C25 C29 -110.3(5) . .
C34 O29 C35 C31 61.4(6) 3 .
C34 O29 C35 C36 -173.5(5) 3 .
C35 C31 C32 O27 -179.3(5) . .
C35 C31 C32 C33 61.9(6) . .

loop_
_smtbx_masks_void_nr
_smtbx_masks_void_average_x
_smtbx_masks_void_average_y
_smtbx_masks_void_average_z
_smtbx_masks_void_volume
_smtbx_masks_void_count_electrons
1 0.000 0.000 -0.294 836.2 425.4
2 0.000 0.500 0.609 1286.4 408.4
3 0.500 1.000 0.391 1286.4 409.4
4 0.500 0.500 -0.857 836.2 424.7
